data_1557140
loop_
_publ_author_name
'Chen, He-Ping'
'Zhao, Zhen-Zhu'
'Cheng, Gui-Guang'
'Zhao, Kuan'
'Han, Kai-Yue'
'Zhou, Lin'
'Feng, Tao'
'Li, Zheng-Hui'
'Liu, Ji-Kai'

_publ_section_title
;
 Immunosuppressive Nor-isopimarane Diterpenes from Cultures of the
 Fungicolous Fungus <i>Xylaria longipes</i> HFG1018.
;
_journal_name_full 'Journal of natural products'
_journal_paper_doi 10.1021/acs.jnatprod.9b00889
_journal_year 2020
_chemical_absolute_configuration ad
_chemical_formula_sum 'C19 H30 O2'
_chemical_formula_weight 290.43
_space_group_crystal_system monoclinic
_space_group_IT_number 5
_space_group_name_Hall 'C 2y'
_space_group_name_H-M_alt 'C 1 2 1'
_atom_sites_solution_hydrogens mixed
_cell_angle_alpha 90
_cell_angle_beta 98.3760(10)
_cell_angle_gamma 90
_cell_formula_units_Z 4
_cell_length_a 21.2462(12)
_cell_length_b 8.9711(5)
_cell_length_c 8.8437(5)
_cell_measurement_reflns_used 9950
_cell_measurement_temperature 150.(2)
_cell_measurement_theta_max 79.4609
_cell_measurement_theta_min 4.2066
_cell_volume 1667.65(16)
_computing_cell_refinement 'SAINT V8.38A (Bruker AXS Inc., 2017)'
_computing_data_reduction 'SAINT V8.38A (Bruker AXS Inc., 2017)'
_computing_molecular_graphics 'shelXle (C.B. Huebschle, rev 833)'
_computing_structure_refinement 'SHELXL-2016/6 (Sheldrick, 2016)'
_computing_structure_solution 'SHELXT 2014/5 (Sheldrick, 2014)'
_diffrn_ambient_temperature 150.(2)
_diffrn_detector_area_resol_mean 7.3910
_diffrn_measured_fraction_theta_full 0.996
_diffrn_measured_fraction_theta_max 0.996
_diffrn_measurement_device_type 'Bruker APEX-II CCD'
_diffrn_measurement_method '\f and \w scans'
_diffrn_radiation_type 'Cu K\a'
_diffrn_radiation_wavelength 1.54178
_diffrn_reflns_av_R_equivalents 0.0329
_diffrn_reflns_av_unetI/netI 0.0249
_diffrn_reflns_limit_h_max 26
_diffrn_reflns_limit_h_min -26
_diffrn_reflns_limit_k_max 11
_diffrn_reflns_limit_k_min -10
_diffrn_reflns_limit_l_max 10
_diffrn_reflns_limit_l_min -11
_diffrn_reflns_number 22060
_diffrn_reflns_theta_full 79.45
_diffrn_reflns_theta_max 79.45
_diffrn_reflns_theta_min 4.21
_exptl_absorpt_coefficient_mu 0.560
_exptl_absorpt_correction_T_max 0.91
_exptl_absorpt_correction_T_min 0.86
_exptl_absorpt_correction_type multi-scan
_exptl_absorpt_process_details
;
SADABS-2016/2 - Bruker AXS area detector scaling and absorption correction
;
_exptl_crystal_colour 'light colourless'
_exptl_crystal_density_diffrn 1.157
_exptl_crystal_density_method 'not measured'
_exptl_crystal_description BLOCK
_exptl_crystal_F_000 640
_exptl_crystal_size_max 0.320
_exptl_crystal_size_mid 0.182
_exptl_crystal_size_min 0.170
_refine_diff_density_max 0.212
_refine_diff_density_min -0.131
_refine_ls_abs_structure_details
;

Flack x determined using 1565 quotients [(I+)-(I-)]/[(I+)+(I-)]
(Parsons, Flack and Wagner, Acta Cryst. B69 (2013) 249-259).
;
_refine_ls_abs_structure_Flack -0.01(5)
_refine_ls_extinction_method none
_refine_ls_goodness_of_fit_ref 1.045
_refine_ls_hydrogen_treatment mixed
_refine_ls_matrix_type full
_refine_ls_number_parameters 197
_refine_ls_number_reflns 3552
_refine_ls_number_restraints 1
_refine_ls_restrained_S_all 1.045
_refine_ls_R_factor_all 0.0289
_refine_ls_R_factor_gt 0.0284
_refine_ls_shift/su_max 0.000
_refine_ls_shift/su_mean 0.000
_refine_ls_structure_factor_coef Fsqd
_refine_ls_weighting_details 'w=1/[\s^2^(Fo^2^)+(0.0428P)^2^+0.3316P] where P=(Fo^2^+2Fc^2^)/3'
_refine_ls_weighting_scheme calc
_refine_ls_wR_factor_gt 0.0754
_refine_ls_wR_factor_ref 0.0760
_reflns_number_gt 3499
_reflns_number_total 3552
_reflns_threshold_expression 'I > 2\s(I)'
_cod_data_source_file np9b00889_si_002.cif
_cod_data_source_block LCHB1
_cod_depositor_comments
;
The following automatic conversions were performed:

data item '_exptl_absorpt_correction_type' value 'Multi-Scan' was
changed to 'multi-scan' in accordance with the
/home/data/users/saulius/crontab/automatic-downloads/rss-feeds/ACS/lib/dictionaries/cif_core.dic
dictionary named 'cif_core.dic' version 2.4.2 last updated on
2011-04-26.

Automatic conversion script
Id: cif_fix_values 7556 2019-12-06 15:28:31Z antanas 
;
_cod_database_code 1557140

loop_
_space_group_symop_operation_xyz
'x, y, z'
'-x, y, -z'
'x+1/2, y+1/2, z'
'-x+1/2, y+1/2, -z'

loop_
_atom_site_type_symbol
_atom_site_label
_atom_site_fract_x
_atom_site_fract_y
_atom_site_fract_z
_atom_site_U_iso_or_equiv
_atom_site_adp_type
_atom_site_calc_flag
_atom_site_refinement_flags_adp
_atom_site_refinement_flags_posn
_atom_site_occupancy
O O1 0.10595(5) 0.68146(12) 0.36991(14) 0.0310(2) Uani d . . 1
H H1 0.1123(11) 0.710(3) 0.460(3) 0.048(6) Uiso d . . 1
C C1 0.17134(7) 0.5033(2) 0.06866(18) 0.0341(3) Uani d . . 1
H H1A 0.181261 0.550372 -0.026343 0.041 Uiso calc U R 1
H H1B 0.178644 0.394796 0.06082 0.041 Uiso calc U R 1
C C14 0.39665(6) 0.47168(18) 0.35117(16) 0.0262(3) Uani d . . 1
H H14 0.422562 0.507837 0.447687 0.031 Uiso calc U R 1
C C2 0.10118(7) 0.5302(2) 0.0812(2) 0.0381(4) Uani d . . 1
H H2A 0.092633 0.638689 0.08146 0.046 Uiso calc U R 1
H H2B 0.074183 0.485893 -0.008208 0.046 Uiso calc U R 1
C C13 0.42902(7) 0.51890(19) 0.21446(16) 0.0290(3) Uani d . . 1
C C4 0.12423(7) 0.52804(16) 0.36889(19) 0.0293(3) Uani d . . 1
C C3 0.08477(7) 0.4608(2) 0.2271(2) 0.0385(4) Uani d . . 1
H H3A 0.092519 0.352071 0.225219 0.046 Uiso calc U R 1
H H3B 0.039021 0.476558 0.232406 0.046 Uiso calc U R 1
O O2 0.39844(5) 0.31047(13) 0.34785(13) 0.0333(3) Uani d . . 1
C C12 0.38269(7) 0.49385(19) 0.06614(16) 0.0290(3) Uani d . . 1
H H12A 0.401443 0.535809 -0.020743 0.035 Uiso calc U R 1
H H12B 0.376953 0.385396 0.048555 0.035 Uiso calc U R 1
C C7 0.30793(6) 0.55539(17) 0.48005(15) 0.0255(3) Uani d . . 1
H H7 0.338626 0.569975 0.568223 0.031 Uiso calc U R 1
C C5 0.19616(6) 0.51048(16) 0.35744(16) 0.0240(3) Uani d . . 1
H H5 0.204815 0.400876 0.361915 0.029 Uiso calc U R 1
C C17 0.45336(9) 0.6780(2) 0.2282(2) 0.0432(4) Uani d . . 1
H H17A 0.477023 0.699763 0.143639 0.065 Uiso calc U R 1
H H17B 0.481473 0.690237 0.325586 0.065 Uiso calc U R 1
H H17C 0.417297 0.74667 0.224373 0.065 Uiso calc U R 1
C C6 0.23896(6) 0.57810(17) 0.49440(16) 0.0270(3) Uani d . . 1
H H6A 0.230034 0.686078 0.500384 0.032 Uiso calc U R 1
H H6B 0.229563 0.530764 0.589744 0.032 Uiso calc U R 1
C C8 0.32827(6) 0.51596(16) 0.35051(15) 0.0225(3) Uani d . . 1
C C16 0.45428(8) 0.2634(2) 0.2851(2) 0.0399(4) Uani d . . 1
H H16A 0.442515 0.192202 0.200091 0.048 Uiso calc U R 1
H H16B 0.484963 0.214268 0.364621 0.048 Uiso calc U R 1
C C10 0.21709(6) 0.56576(16) 0.20583(15) 0.0237(3) Uani d . . 1
C C11 0.31765(7) 0.56560(18) 0.07047(15) 0.0283(3) Uani d . . 1
H H11A 0.290373 0.549392 -0.028841 0.034 Uiso calc U R 1
H H11B 0.323107 0.674412 0.085805 0.034 Uiso calc U R 1
C C15 0.48326(7) 0.4042(2) 0.22742(18) 0.0364(4) Uani d . . 1
H H15A 0.497137 0.386786 0.126774 0.044 Uiso calc U R 1
H H15B 0.520212 0.438243 0.300581 0.044 Uiso calc U R 1
C C9 0.28459(6) 0.50033(16) 0.19953(15) 0.0224(3) Uani d . . 1
H H9 0.279064 0.391154 0.178921 0.027 Uiso calc U R 1
C C20 0.21885(7) 0.73673(17) 0.19761(17) 0.0284(3) Uani d . . 1
H H20A 0.226111 0.767524 0.095244 0.043 Uiso calc U R 1
H H20B 0.253364 0.774462 0.273602 0.043 Uiso calc U R 1
H H20C 0.178192 0.777274 0.218745 0.043 Uiso calc U R 1
C C19 0.10761(8) 0.4503(2) 0.5120(2) 0.0418(4) Uani d . . 1
H H19A 0.061446 0.452934 0.511103 0.063 Uiso calc U R 1
H H19B 0.128728 0.50184 0.60329 0.063 Uiso calc U R 1
H H19C 0.122031 0.346525 0.513372 0.063 Uiso calc U R 1

loop_
_atom_site_aniso_label
_atom_site_aniso_U_11
_atom_site_aniso_U_22
_atom_site_aniso_U_33
_atom_site_aniso_U_12
_atom_site_aniso_U_13
_atom_site_aniso_U_23
O1 0.0273(5) 0.0259(5) 0.0401(6) 0.0079(4) 0.0059(4) -0.0002(4)
C1 0.0240(6) 0.0397(8) 0.0363(7) 0.0020(6) -0.0028(5) -0.0101(7)
C14 0.0204(6) 0.0346(8) 0.0235(6) 0.0002(5) 0.0024(5) -0.0009(5)
C2 0.0243(7) 0.0412(9) 0.0456(8) 0.0017(6) -0.0058(6) -0.0122(7)
C13 0.0218(6) 0.0398(8) 0.0262(6) -0.0040(6) 0.0067(5) -0.0034(6)
C4 0.0204(6) 0.0228(7) 0.0455(8) 0.0028(5) 0.0080(5) 0.0020(6)
C3 0.0200(6) 0.0302(8) 0.0643(11) -0.0024(6) 0.0034(6) -0.0085(7)
O2 0.0252(5) 0.0360(6) 0.0405(6) 0.0098(4) 0.0105(4) 0.0063(5)
C12 0.0263(6) 0.0380(8) 0.0235(6) 0.0005(6) 0.0065(5) -0.0004(6)
C7 0.0222(6) 0.0293(7) 0.0247(6) 0.0009(5) 0.0028(5) 0.0013(5)
C5 0.0187(6) 0.0192(6) 0.0346(7) 0.0024(5) 0.0058(5) 0.0020(5)
C17 0.0380(8) 0.0481(10) 0.0465(9) -0.0177(8) 0.0160(7) -0.0082(8)
C6 0.0254(7) 0.0285(7) 0.0282(6) 0.0038(5) 0.0073(5) -0.0001(5)
C8 0.0199(6) 0.0229(6) 0.0246(6) -0.0011(5) 0.0027(4) 0.0018(5)
C16 0.0301(8) 0.0536(11) 0.0379(8) 0.0160(7) 0.0111(6) 0.0045(7)
C10 0.0205(6) 0.0223(6) 0.0276(6) 0.0009(5) 0.0008(5) -0.0003(5)
C11 0.0274(6) 0.0329(7) 0.0247(6) 0.0022(6) 0.0047(5) 0.0027(6)
C15 0.0209(6) 0.0587(11) 0.0304(7) 0.0026(7) 0.0062(5) -0.0037(7)
C9 0.0203(6) 0.0222(6) 0.0245(6) 0.0010(5) 0.0023(4) -0.0003(5)
C20 0.0281(7) 0.0245(7) 0.0326(7) 0.0027(5) 0.0037(5) 0.0045(5)
C19 0.0288(8) 0.0359(8) 0.0650(11) 0.0058(6) 0.0212(7) 0.0139(8)

loop_
_atom_type_symbol
_atom_type_description
_atom_type_scat_dispersion_real
_atom_type_scat_dispersion_imag
_atom_type_scat_source
C C 0.0181 0.0091 'International Tables Vol C Tables 4.2.6.8 and 6.1.1.4'
H H 0.0000 0.0000 'International Tables Vol C Tables 4.2.6.8 and 6.1.1.4'
O O 0.0492 0.0322 'International Tables Vol C Tables 4.2.6.8 and 6.1.1.4'

loop_
_geom_angle_atom_site_label_1
_geom_angle_atom_site_label_2
_geom_angle_atom_site_label_3
_geom_angle
C4 O1 H1 107.0(18)
C2 C1 C10 113.22(12)
C2 C1 H1A 108.9
C10 C1 H1A 108.9
C2 C1 H1B 108.9
C10 C1 H1B 108.9
H1A C1 H1B 107.7
O2 C14 C8 106.97(11)
O2 C14 C13 104.10(12)
C8 C14 C13 117.84(12)
O2 C14 H14 109.2
C8 C14 H14 109.2
C13 C14 H14 109.2
C3 C2 C1 110.10(14)
C3 C2 H2A 109.6
C1 C2 H2A 109.6
C3 C2 H2B 109.6
C1 C2 H2B 109.6
H2A C2 H2B 108.2
C17 C13 C14 112.52(13)
C17 C13 C15 112.38(14)
C14 C13 C15 100.00(12)
C17 C13 C12 111.99(14)
C14 C13 C12 109.09(11)
C15 C13 C12 110.23(12)
O1 C4 C3 105.54(12)
O1 C4 C19 109.71(13)
C3 C4 C19 109.51(14)
O1 C4 C5 111.62(11)
C3 C4 C5 109.51(12)
C19 C4 C5 110.80(12)
C2 C3 C4 111.68(13)
C2 C3 H3A 109.3
C4 C3 H3A 109.3
C2 C3 H3B 109.3
C4 C3 H3B 109.3
H3A C3 H3B 107.9
C16 O2 C14 109.02(13)
C11 C12 C13 112.67(12)
C11 C12 H12A 109.1
C13 C12 H12A 109.1
C11 C12 H12B 109.1
C13 C12 H12B 109.1
H12A C12 H12B 107.8
C8 C7 C6 123.51(12)
C8 C7 H7 118.2
C6 C7 H7 118.2
C6 C5 C10 110.17(11)
C6 C5 C4 112.63(11)
C10 C5 C4 115.56(11)
C6 C5 H5 105.9
C10 C5 H5 105.9
C4 C5 H5 105.9
C13 C17 H17A 109.5
C13 C17 H17B 109.5
H17A C17 H17B 109.5
C13 C17 H17C 109.5
H17A C17 H17C 109.5
H17B C17 H17C 109.5
C7 C6 C5 110.71(11)
C7 C6 H6A 109.5
C5 C6 H6A 109.5
C7 C6 H6B 109.5
C5 C6 H6B 109.5
H6A C6 H6B 108.1
C7 C8 C14 120.10(12)
C7 C8 C9 123.27(12)
C14 C8 C9 116.44(11)
O2 C16 C15 106.27(14)
O2 C16 H16A 110.5
C15 C16 H16A 110.5
O2 C16 H16B 110.5
C15 C16 H16B 110.5
H16A C16 H16B 108.7
C20 C10 C1 109.98(12)
C20 C10 C5 111.81(11)
C1 C10 C5 109.60(12)
C20 C10 C9 110.22(11)
C1 C10 C9 108.21(11)
C5 C10 C9 106.92(10)
C12 C11 C9 111.69(12)
C12 C11 H11A 109.3
C9 C11 H11A 109.3
C12 C11 H11B 109.3
C9 C11 H11B 109.3
H11A C11 H11B 107.9
C16 C15 C13 104.16(12)
C16 C15 H15A 110.9
C13 C15 H15A 110.9
C16 C15 H15B 110.9
C13 C15 H15B 110.9
H15A C15 H15B 108.9
C8 C9 C11 109.29(11)
C8 C9 C10 112.45(11)
C11 C9 C10 113.88(11)
C8 C9 H9 106.9
C11 C9 H9 106.9
C10 C9 H9 106.9
C10 C20 H20A 109.5
C10 C20 H20B 109.5
H20A C20 H20B 109.5
C10 C20 H20C 109.5
H20A C20 H20C 109.5
H20B C20 H20C 109.5
C4 C19 H19A 109.5
C4 C19 H19B 109.5
H19A C19 H19B 109.5
C4 C19 H19C 109.5
H19A C19 H19C 109.5
H19B C19 H19C 109.5

loop_
_geom_bond_atom_site_label_1
_geom_bond_atom_site_label_2
_geom_bond_distance
O1 C4 1.4305(18)
O1 H1 0.83(3)
C1 C2 1.530(2)
C1 C10 1.5448(18)
C1 H1A 0.99
C1 H1B 0.99
C14 O2 1.4471(19)
C14 C8 1.5053(18)
C14 C13 1.5350(19)
C14 H14 1.0
C2 C3 1.518(3)
C2 H2A 0.99
C2 H2B 0.99
C13 C17 1.517(2)
C13 C15 1.537(2)
C13 C12 1.5375(19)
C4 C3 1.527(2)
C4 C19 1.531(2)
C4 C5 1.5543(18)
C3 H3A 0.99
C3 H3B 0.99
O2 C16 1.4442(18)
C12 C11 1.530(2)
C12 H12A 0.99
C12 H12B 0.99
C7 C8 1.3299(19)
C7 C6 1.5029(18)
C7 H7 0.95
C5 C6 1.5300(19)
C5 C10 1.5541(19)
C5 H5 1.0
C17 H17A 0.98
C17 H17B 0.98
C17 H17C 0.98
C6 H6A 0.99
C6 H6B 0.99
C8 C9 1.5176(17)
C16 C15 1.526(3)
C16 H16A 0.99
C16 H16B 0.99
C10 C20 1.536(2)
C10 C9 1.5580(18)
C11 C9 1.5404(19)
C11 H11A 0.99
C11 H11B 0.99
C15 H15A 0.99
C15 H15B 0.99
C9 H9 1.0
C20 H20A 0.98
C20 H20B 0.98
C20 H20C 0.98
C19 H19A 0.98
C19 H19B 0.98
C19 H19C 0.98

loop_
_geom_torsion_atom_site_label_1
_geom_torsion_atom_site_label_2
_geom_torsion_atom_site_label_3
_geom_torsion_atom_site_label_4
_geom_torsion
C10 C1 C2 C3 -57.94(19)
O2 C14 C13 C17 -159.46(13)
C8 C14 C13 C17 82.31(17)
O2 C14 C13 C15 -40.01(13)
C8 C14 C13 C15 -158.24(13)
O2 C14 C13 C12 75.62(14)
C8 C14 C13 C12 -42.61(18)
C1 C2 C3 C4 60.52(18)
O1 C4 C3 C2 64.04(15)
C19 C4 C3 C2 -177.92(13)
C5 C4 C3 C2 -56.24(17)
C8 C14 O2 C16 156.13(12)
C13 C14 O2 C16 30.68(14)
C17 C13 C12 C11 -73.45(17)
C14 C13 C12 C11 51.78(18)
C15 C13 C12 C11 160.65(13)
O1 C4 C5 C6 62.39(16)
C3 C4 C5 C6 178.89(12)
C19 C4 C5 C6 -60.20(16)
O1 C4 C5 C10 -65.45(16)
C3 C4 C5 C10 51.05(17)
C19 C4 C5 C10 171.96(13)
C8 C7 C6 C5 15.3(2)
C10 C5 C6 C7 -50.67(15)
C4 C5 C6 C7 178.71(12)
C6 C7 C8 C14 -170.19(14)
C6 C7 C8 C9 4.6(2)
O2 C14 C8 C7 100.42(15)
C13 C14 C8 C7 -142.88(15)
O2 C14 C8 C9 -74.72(15)
C13 C14 C8 C9 41.98(18)
C14 O2 C16 C15 -7.81(16)
C2 C1 C10 C20 -72.62(18)
C2 C1 C10 C5 50.68(18)
C2 C1 C10 C9 166.93(14)
C6 C5 C10 C20 -54.81(14)
C4 C5 C10 C20 74.24(15)
C6 C5 C10 C1 -177.03(11)
C4 C5 C10 C1 -47.97(16)
C6 C5 C10 C9 65.91(13)
C4 C5 C10 C9 -165.04(12)
C13 C12 C11 C9 -61.08(17)
O2 C16 C15 C13 -18.06(16)
C17 C13 C15 C16 154.44(14)
C14 C13 C15 C16 34.89(15)
C12 C13 C15 C16 -79.88(15)
C7 C8 C9 C11 139.10(14)
C14 C8 C9 C11 -45.92(17)
C7 C8 C9 C10 11.6(2)
C14 C8 C9 C10 -173.41(12)
C12 C11 C9 C8 55.23(16)
C12 C11 C9 C10 -178.08(12)
C20 C10 C9 C8 76.76(14)
C1 C10 C9 C8 -162.94(12)
C5 C10 C9 C8 -44.96(15)
C20 C10 C9 C11 -48.25(15)
C1 C10 C9 C11 72.05(15)
C5 C10 C9 C11 -169.98(11)
